data_7121007
loop_
_publ_author_name
'Chris L. Vonnegut'
'Airlia M. Shonkwiler'
'Lev N. Zakharov'
'Michael M. Haley'
'Darren W. Johnson'

_publ_section_title
;
 Harnessing solid-state packing for selective detection of chloride in a
 macrocyclic anionophore
;
_journal_name_full 'Chemical Communications'
_journal_page_first 9506
_journal_page_last 9509
_journal_paper_doi 10.1039/c6cc03795j
_journal_volume 52
_journal_year 2016
_chemical_formula_sum 'C37 H43 N3 O3 S2'
_chemical_formula_weight 641.86
_space_group_crystal_system monoclinic
_space_group_IT_number 14
_space_group_name_Hall '-P 2ybc'
_space_group_name_H-M_alt 'P 1 21/c 1'
_symmetry_space_group_name_Hall '-P 2ybc'
_symmetry_space_group_name_H-M 'P 1 21/c 1'
_atom_sites_solution_hydrogens mixed
_cell_angle_alpha 90
_cell_angle_beta 107.434(5)
_cell_angle_gamma 90
_cell_formula_units_Z 4
_cell_length_a 14.0664(12)
_cell_length_b 27.410(2)
_cell_length_c 9.4754(7)
_cell_measurement_reflns_used 4049
_cell_measurement_temperature 200(2)
_cell_measurement_theta_max 68.33
_cell_measurement_theta_min 3.22
_cell_volume 3485.5(5)
_computing_cell_refinement 'Bruker SAINT'
_computing_data_collection 'Bruker APEX2'
_computing_data_reduction 'Bruker SAINT'
_computing_molecular_graphics 'Bruker SHELXTL'
_computing_publication_material 'Bruker SHELXTL'
_computing_structure_refinement 'SHELXL-2013 (Sheldrick 2013)'
_computing_structure_solution 'SHELXS-97 (Sheldrick 2008)'
_diffrn_ambient_temperature 200(2)
_diffrn_measured_fraction_theta_full 0.989
_diffrn_measured_fraction_theta_max 0.985
_diffrn_measurement_device_type 'Bruker APEX-II CCD'
_diffrn_measurement_method '\f and \w scans'
_diffrn_radiation_type CuK\a
_diffrn_radiation_wavelength 1.54178
_diffrn_reflns_av_R_equivalents 0.0672
_diffrn_reflns_av_unetI/netI 0.0605
_diffrn_reflns_Laue_measured_fraction_full 0.989
_diffrn_reflns_Laue_measured_fraction_max 0.985
_diffrn_reflns_limit_h_max 16
_diffrn_reflns_limit_h_min -16
_diffrn_reflns_limit_k_max 22
_diffrn_reflns_limit_k_min -32
_diffrn_reflns_limit_l_max 11
_diffrn_reflns_limit_l_min -11
_diffrn_reflns_number 24228
_diffrn_reflns_point_group_measured_fraction_full 0.989
_diffrn_reflns_point_group_measured_fraction_max 0.985
_diffrn_reflns_theta_full 67.679
_diffrn_reflns_theta_max 68.355
_diffrn_reflns_theta_min 3.225
_diffrn_source 'micro-focus tube Incoatec I\mSCu'
_exptl_absorpt_coefficient_mu 1.690
_exptl_absorpt_correction_T_max 1.0000
_exptl_absorpt_correction_T_min 0.8445
_exptl_absorpt_correction_type multi-scan
_exptl_absorpt_process_details SADABS
_exptl_crystal_colour colorless
_exptl_crystal_density_diffrn 1.223
_exptl_crystal_description plate
_exptl_crystal_F_000 1368
_exptl_crystal_size_max 0.160
_exptl_crystal_size_mid 0.120
_exptl_crystal_size_min 0.030
_refine_diff_density_max 0.373
_refine_diff_density_min -0.328
_refine_diff_density_rms 0.054
_refine_ls_extinction_coef .
_refine_ls_extinction_method none
_refine_ls_goodness_of_fit_ref 1.034
_refine_ls_hydrogen_treatment mixed
_refine_ls_matrix_type full
_refine_ls_number_parameters 422
_refine_ls_number_reflns 6295
_refine_ls_number_restraints 4
_refine_ls_restrained_S_all 1.035
_refine_ls_R_factor_all 0.0801
_refine_ls_R_factor_gt 0.0556
_refine_ls_shift/su_max 0.001
_refine_ls_shift/su_mean 0.000
_refine_ls_structure_factor_coef Fsqd
_refine_ls_weighting_details 'w=1/[\s^2^(Fo^2^)+(0.0784P)^2^+0.3053P] where P=(Fo^2^+2Fc^2^)/3'
_refine_ls_weighting_scheme calc
_refine_ls_wR_factor_gt 0.1365
_refine_ls_wR_factor_ref 0.1504
_reflns_Friedel_coverage 0.000
_reflns_Friedel_fraction_full .
_reflns_Friedel_fraction_max .
_reflns_number_gt 4494
_reflns_number_total 6295
_reflns_threshold_expression 'I > 2\s(I)'
_cod_data_source_file Chem-Comm-2016-52-9506-1.cif
_cod_data_source_block dwj164
_cod_database_code 7121007
_shelx_space_group_comment
;
The symmetry employed for this shelxl refinement is uniquely defined
by the following loop, which should always be used as a source of
symmetry information in preference to the above space-group names.
They are only intended as comments.
;
_shelx_estimated_absorpt_t_min 0.774
_shelx_estimated_absorpt_t_max 0.951
_shelxl_version_number 2013-4

loop_
_space_group_symop_operation_xyz
'x, y, z'
'-x, y+1/2, -z+1/2'
'-x, -y, -z'
'x, -y-1/2, z-1/2'

loop_
_atom_site_label
_atom_site_type_symbol
_atom_site_fract_x
_atom_site_fract_y
_atom_site_fract_z
_atom_site_U_iso_or_equiv
_atom_site_adp_type
_atom_site_occupancy
_atom_site_site_symmetry_order
_atom_site_calc_flag
_atom_site_refinement_flags_posn
_atom_site_refinement_flags_adp
_atom_site_refinement_flags_occupancy
_atom_site_disorder_assembly
_atom_site_disorder_group
S1 S 1.20150(5) 0.87355(3) 1.01659(8) 0.0470(2) Uani 1 1 d . . . . .
S2 S 1.18286(5) 0.80213(3) 0.95757(8) 0.04452(19) Uani 1 1 d . . . . .
O1 O 1.02226(13) 1.00014(7) 0.6859(2) 0.0498(5) Uani 1 1 d . . . . .
O2 O 0.92671(16) 0.71010(8) 0.9873(2) 0.0568(6) Uani 1 1 d . . . . .
N1 N 0.62671(15) 0.84576(8) 0.3781(2) 0.0345(5) Uani 1 1 d . . . . .
N2 N 0.86318(15) 0.97323(9) 0.5780(2) 0.0368(5) Uani 1 1 d D . . . .
N3 N 0.83405(16) 0.73221(9) 0.7547(2) 0.0380(5) Uani 1 1 d D . . . .
C1 C 0.59215(17) 0.80176(10) 0.3235(3) 0.0334(5) Uani 1 1 d . . . . .
C2 C 0.51716(19) 0.79619(10) 0.1899(3) 0.0410(6) Uani 1 1 d . . . . .
H2B H 0.4953 0.7646 0.1531 0.049 Uiso 1 1 calc R U . . .
C3 C 0.4752(2) 0.83721(11) 0.1122(3) 0.0446(7) Uani 1 1 d . . . . .
H3B H 0.4228 0.8342 0.0221 0.054 Uiso 1 1 calc R U . . .
C4 C 0.5097(2) 0.88283(11) 0.1658(3) 0.0427(7) Uani 1 1 d . . . . .
H4A H 0.4820 0.9116 0.1134 0.051 Uiso 1 1 calc R U . . .
C5 C 0.58687(18) 0.88557(10) 0.2998(3) 0.0358(6) Uani 1 1 d . . . . .
C6 C 0.62798(18) 0.93181(10) 0.3599(3) 0.0384(6) Uani 1 1 d . . . . .
C7 C 0.66415(18) 0.97013(10) 0.4063(3) 0.0369(6) Uani 1 1 d . . . . .
C8 C 0.70930(18) 1.01578(10) 0.4642(3) 0.0348(6) Uani 1 1 d . . . . .
C9 C 0.80939(18) 1.01716(10) 0.5538(3) 0.0347(6) Uani 1 1 d . . . . .
C10 C 0.84862(19) 1.06175(11) 0.6136(3) 0.0400(6) Uani 1 1 d . . . . .
H10A H 0.9144 1.0632 0.6798 0.048 Uiso 1 1 calc R U . . .
C11 C 0.79281(19) 1.10412(10) 0.5779(3) 0.0395(6) Uani 1 1 d . . . . .
H11A H 0.8220 1.1342 0.6186 0.047 Uiso 1 1 calc R U . . .
C12 C 0.69476(18) 1.10403(10) 0.4839(3) 0.0352(6) Uani 1 1 d . . . . .
C13 C 0.65472(18) 1.05916(10) 0.4302(3) 0.0371(6) Uani 1 1 d . . . . .
H13A H 0.5878 1.0578 0.3680 0.045 Uiso 1 1 calc R U . . .
C14 C 0.63826(19) 1.15211(10) 0.4396(3) 0.0382(6) Uani 1 1 d . . . . .
C15 C 0.5283(2) 1.14396(12) 0.3553(5) 0.0691(11) Uani 1 1 d . . . . .
H15A H 0.4951 1.1756 0.3292 0.104 Uiso 1 1 calc R U . . .
H15B H 0.4964 1.1257 0.4178 0.104 Uiso 1 1 calc R U . . .
H15C H 0.5230 1.1253 0.2649 0.104 Uiso 1 1 calc R U . . .
C16 C 0.6432(3) 1.18270(14) 0.5760(4) 0.0695(11) Uani 1 1 d . . . . .
H16A H 0.6066 1.2133 0.5454 0.104 Uiso 1 1 calc R U . . .
H16B H 0.7129 1.1900 0.6293 0.104 Uiso 1 1 calc R U . . .
H16C H 0.6131 1.1645 0.6408 0.104 Uiso 1 1 calc R U . . .
C17 C 0.6846(3) 1.18014(13) 0.3386(4) 0.0645(10) Uani 1 1 d . . . . .
H17A H 0.6489 1.2110 0.3095 0.097 Uiso 1 1 calc R U . . .
H17B H 0.6800 1.1607 0.2501 0.097 Uiso 1 1 calc R U . . .
H17C H 0.7547 1.1869 0.3909 0.097 Uiso 1 1 calc R U . . .
C18 C 0.96427(18) 0.96697(10) 0.6341(3) 0.0363(6) Uani 1 1 d . . . . .
C19 C 0.99737(19) 0.91546(10) 0.6194(3) 0.0417(6) Uani 1 1 d . . . . .
H19A H 1.0016 0.9108 0.5179 0.050 Uiso 1 1 calc R U . . .
H19B H 0.9460 0.8928 0.6327 0.050 Uiso 1 1 calc R U . . .
C20 C 1.09729(18) 0.90189(11) 0.7290(3) 0.0397(6) Uani 1 1 d . . . . .
H20A H 1.1164 0.8688 0.7054 0.048 Uiso 1 1 calc R U . . .
H20B H 1.1487 0.9250 0.7183 0.048 Uiso 1 1 calc R U . . .
C21 C 1.09475(19) 0.90275(10) 0.8870(3) 0.0410(6) Uani 1 1 d . . . . .
H21A H 1.0333 0.8862 0.8921 0.049 Uiso 1 1 calc R U . . .
H21B H 1.0915 0.9371 0.9176 0.049 Uiso 1 1 calc R U . . .
C22 C 0.63823(18) 0.76010(10) 0.4098(3) 0.0372(6) Uani 1 1 d . . . . .
C23 C 0.67969(18) 0.72583(10) 0.4794(3) 0.0366(6) Uani 1 1 d . . . . .
C24 C 0.72962(18) 0.68307(10) 0.5533(3) 0.0360(6) Uani 1 1 d . . . . .
C25 C 0.80440(18) 0.68610(10) 0.6913(3) 0.0358(6) Uani 1 1 d . . . . .
C26 C 0.8512(2) 0.64288(11) 0.7527(3) 0.0429(7) Uani 1 1 d . . . . .
H26A H 0.9008 0.6438 0.8463 0.051 Uiso 1 1 calc R U . . .
C27 C 0.8270(2) 0.59885(11) 0.6800(3) 0.0438(7) Uani 1 1 d . . . . .
H27A H 0.8602 0.5701 0.7256 0.053 Uiso 1 1 calc R U . . .
C28 C 0.7550(2) 0.59504(11) 0.5415(3) 0.0418(6) Uani 1 1 d . . . . .
C29 C 0.70701(19) 0.63799(11) 0.4821(3) 0.0402(6) Uani 1 1 d . . . . .
H29A H 0.6567 0.6367 0.3893 0.048 Uiso 1 1 calc R U . . .
C30 C 0.7386(2) 0.54608(12) 0.4610(3) 0.0512(8) Uani 1 1 d . . . . .
C31 C 0.8371(3) 0.53159(14) 0.4325(4) 0.0677(10) Uani 1 1 d . . . . .
H31A H 0.8902 0.5297 0.5269 0.102 Uiso 1 1 calc R U . . .
H31B H 0.8545 0.5561 0.3691 0.102 Uiso 1 1 calc R U . . .
H31C H 0.8292 0.4997 0.3834 0.102 Uiso 1 1 calc R U . . .
C32 C 0.7112(3) 0.50689(12) 0.5570(4) 0.0617(9) Uani 1 1 d . . . . .
H32A H 0.6487 0.5158 0.5758 0.092 Uiso 1 1 calc R U . . .
H32B H 0.7644 0.5043 0.6512 0.092 Uiso 1 1 calc R U . . .
H32C H 0.7032 0.4755 0.5054 0.092 Uiso 1 1 calc R U . . .
C33 C 0.6570(3) 0.54872(14) 0.3123(4) 0.0865(14) Uani 1 1 d . . . . .
H33A H 0.5938 0.5579 0.3285 0.130 Uiso 1 1 calc R U . . .
H33B H 0.6499 0.5168 0.2637 0.130 Uiso 1 1 calc R U . . .
H33C H 0.6751 0.5732 0.2493 0.130 Uiso 1 1 calc R U . . .
C34 C 0.89925(19) 0.74136(11) 0.8912(3) 0.0408(6) Uani 1 1 d . . . . .
C35 C 0.93756(19) 0.79336(10) 0.9153(3) 0.0408(6) Uani 1 1 d . . . . .
H35A H 0.8810 0.8157 0.9082 0.049 Uiso 1 1 calc R U . . .
H35B H 0.9672 0.8023 0.8364 0.049 Uiso 1 1 calc R U . . .
C36 C 1.0157(2) 0.80002(12) 1.0659(3) 0.0442(7) Uani 1 1 d . . . . .
H36A H 1.0259 0.8354 1.0863 0.053 Uiso 1 1 calc R U . . .
H36B H 0.9896 0.7859 1.1431 0.053 Uiso 1 1 calc R U . . .
C37 C 1.1152(2) 0.77674(12) 1.0776(3) 0.0464(7) Uani 1 1 d . . . . .
H37A H 1.1042 0.7416 1.0551 0.056 Uiso 1 1 calc R U . . .
H37B H 1.1580 0.7796 1.1814 0.056 Uiso 1 1 calc R U . . .
O1S O 0.80155(16) 0.83952(11) 0.6225(3) 0.0629(7) Uani 1 1 d D . . . .
H2N H 0.828(2) 0.9460(9) 0.531(3) 0.060(10) Uiso 1 1 d D . . . .
H3N H 0.816(2) 0.7612(9) 0.696(3) 0.057(9) Uiso 1 1 d D . . . .
H1SA H 0.738(2) 0.8471(16) 0.551(4) 0.104(15) Uiso 1 1 d D . . . .
H1SB H 0.844(3) 0.8292(17) 0.564(4) 0.118(18) Uiso 1 1 d D . . . .

loop_
_atom_site_aniso_label
_atom_site_aniso_U_11
_atom_site_aniso_U_22
_atom_site_aniso_U_33
_atom_site_aniso_U_23
_atom_site_aniso_U_13
_atom_site_aniso_U_12
S1 0.0390(4) 0.0428(4) 0.0489(4) 0.0048(3) -0.0025(3) -0.0036(3)
S2 0.0366(3) 0.0393(4) 0.0574(4) 0.0061(3) 0.0137(3) 0.0062(3)
O1 0.0358(10) 0.0385(11) 0.0626(13) 0.0009(10) -0.0043(9) -0.0026(9)
O2 0.0630(13) 0.0516(13) 0.0449(11) 0.0092(11) -0.0004(10) -0.0137(11)
N1 0.0288(10) 0.0311(12) 0.0409(11) 0.0019(10) 0.0066(9) 0.0004(9)
N2 0.0323(11) 0.0323(12) 0.0408(12) -0.0016(10) 0.0034(9) -0.0009(9)
N3 0.0364(11) 0.0372(13) 0.0383(12) 0.0032(11) 0.0081(9) 0.0019(10)
C1 0.0278(11) 0.0320(14) 0.0407(13) 0.0022(12) 0.0109(10) 0.0012(10)
C2 0.0365(13) 0.0346(15) 0.0487(15) -0.0023(13) 0.0078(11) -0.0063(11)
C3 0.0365(14) 0.0469(17) 0.0425(15) 0.0027(14) -0.0002(11) -0.0018(12)
C4 0.0391(14) 0.0364(15) 0.0461(15) 0.0058(13) 0.0029(11) 0.0000(12)
C5 0.0313(12) 0.0297(13) 0.0438(14) 0.0025(12) 0.0075(10) -0.0002(10)
C6 0.0320(12) 0.0338(15) 0.0442(15) 0.0047(12) 0.0037(11) 0.0031(11)
C7 0.0300(12) 0.0339(15) 0.0418(14) 0.0055(12) 0.0029(10) 0.0032(11)
C8 0.0349(12) 0.0329(14) 0.0339(13) 0.0016(11) 0.0061(10) -0.0017(11)
C9 0.0332(12) 0.0353(14) 0.0342(13) 0.0028(11) 0.0080(10) 0.0020(11)
C10 0.0330(13) 0.0404(16) 0.0399(14) -0.0023(12) 0.0010(11) -0.0008(11)
C11 0.0404(14) 0.0326(14) 0.0423(14) -0.0064(12) 0.0072(11) -0.0037(11)
C12 0.0363(13) 0.0352(14) 0.0344(13) -0.0005(11) 0.0108(10) 0.0002(11)
C13 0.0319(12) 0.0377(15) 0.0380(14) 0.0016(12) 0.0049(10) -0.0008(11)
C14 0.0364(13) 0.0335(15) 0.0423(14) -0.0037(12) 0.0079(11) 0.0008(11)
C15 0.0415(17) 0.0409(18) 0.111(3) -0.001(2) 0.0020(18) 0.0059(14)
C16 0.085(3) 0.060(2) 0.0544(19) -0.0133(18) 0.0076(18) 0.030(2)
C17 0.067(2) 0.050(2) 0.085(3) 0.023(2) 0.0359(19) 0.0141(17)
C18 0.0343(12) 0.0370(15) 0.0336(13) 0.0030(12) 0.0043(10) -0.0007(11)
C19 0.0326(13) 0.0387(16) 0.0481(15) -0.0020(13) 0.0033(11) -0.0002(11)
C20 0.0333(13) 0.0381(15) 0.0448(14) -0.0011(13) 0.0072(11) 0.0042(11)
C21 0.0368(13) 0.0334(14) 0.0485(15) 0.0038(13) 0.0061(11) 0.0068(11)
C22 0.0322(12) 0.0311(14) 0.0461(15) -0.0011(13) 0.0085(11) -0.0024(11)
C23 0.0301(12) 0.0352(15) 0.0432(14) -0.0008(12) 0.0091(10) -0.0022(11)
C24 0.0299(12) 0.0360(15) 0.0414(14) 0.0052(12) 0.0095(10) 0.0028(11)
C25 0.0347(13) 0.0349(14) 0.0395(13) 0.0016(12) 0.0136(10) 0.0004(11)
C26 0.0414(14) 0.0463(17) 0.0372(14) 0.0050(13) 0.0061(11) 0.0084(13)
C27 0.0510(16) 0.0372(16) 0.0420(14) 0.0087(13) 0.0123(12) 0.0132(13)
C28 0.0474(15) 0.0353(15) 0.0422(15) 0.0019(13) 0.0125(12) 0.0068(12)
C29 0.0362(13) 0.0380(15) 0.0426(15) 0.0029(12) 0.0060(11) 0.0025(12)
C30 0.0646(19) 0.0370(16) 0.0464(17) 0.0018(14) 0.0084(14) 0.0133(14)
C31 0.093(3) 0.059(2) 0.060(2) -0.0002(18) 0.0373(19) 0.020(2)
C32 0.074(2) 0.0406(18) 0.073(2) -0.0024(17) 0.0258(18) 0.0014(16)
C33 0.116(3) 0.047(2) 0.066(2) -0.0143(19) -0.019(2) 0.016(2)
C34 0.0355(13) 0.0439(17) 0.0427(15) 0.0024(14) 0.0115(11) -0.0021(12)
C35 0.0340(13) 0.0405(16) 0.0468(15) 0.0022(13) 0.0104(11) -0.0006(12)
C36 0.0432(15) 0.0480(17) 0.0418(14) -0.0018(14) 0.0133(12) -0.0036(13)
C37 0.0397(14) 0.0475(18) 0.0452(15) 0.0113(14) 0.0024(12) -0.0022(13)
O1S 0.0396(11) 0.089(2) 0.0511(13) -0.0050(13) 0.0002(10) -0.0026(12)

loop_
_atom_type_symbol
_atom_type_description
_atom_type_scat_dispersion_real
_atom_type_scat_dispersion_imag
_atom_type_scat_source
C C 0.0181 0.0091 'International Tables Vol C Tables 4.2.6.8 and 6.1.1.4'
H H 0.0000 0.0000 'International Tables Vol C Tables 4.2.6.8 and 6.1.1.4'
N N 0.0311 0.0180 'International Tables Vol C Tables 4.2.6.8 and 6.1.1.4'
O O 0.0492 0.0322 'International Tables Vol C Tables 4.2.6.8 and 6.1.1.4'
S S 0.3331 0.5567 'International Tables Vol C Tables 4.2.6.8 and 6.1.1.4'

loop_
_geom_angle_atom_site_label_1
_geom_angle_atom_site_label_2
_geom_angle_atom_site_label_3
_geom_angle
_geom_angle_site_symmetry_1
_geom_angle_site_symmetry_3
C21 S1 S2 103.07(10) . .
C37 S2 S1 104.14(11) . .
C5 N1 C1 118.2(2) . .
C18 N2 C9 128.0(2) . .
C18 N2 H2N 115(2) . .
C9 N2 H2N 115(2) . .
C34 N3 C25 126.7(2) . .
C34 N3 H3N 112.6(19) . .
C25 N3 H3N 120.1(19) . .
N1 C1 C2 122.4(2) . .
N1 C1 C22 116.3(2) . .
C2 C1 C22 121.2(2) . .
C3 C2 C1 118.9(3) . .
C3 C2 H2B 120.5 . .
C1 C2 H2B 120.5 . .
C2 C3 C4 119.7(2) . .
C2 C3 H3B 120.2 . .
C4 C3 H3B 120.2 . .
C3 C4 C5 118.2(3) . .
C3 C4 H4A 120.9 . .
C5 C4 H4A 120.9 . .
N1 C5 C4 122.5(3) . .
N1 C5 C6 116.5(2) . .
C4 C5 C6 121.0(2) . .
C7 C6 C5 177.6(3) . .
C6 C7 C8 178.9(3) . .
C13 C8 C9 119.7(2) . .
C13 C8 C7 120.2(2) . .
C9 C8 C7 120.1(2) . .
C10 C9 N2 124.0(2) . .
C10 C9 C8 118.2(2) . .
N2 C9 C8 117.9(2) . .
C11 C10 C9 120.7(2) . .
C11 C10 H10A 119.7 . .
C9 C10 H10A 119.7 . .
C10 C11 C12 122.1(3) . .
C10 C11 H11A 118.9 . .
C12 C11 H11A 118.9 . .
C13 C12 C11 116.8(2) . .
C13 C12 C14 122.9(2) . .
C11 C12 C14 120.3(2) . .
C12 C13 C8 122.4(2) . .
C12 C13 H13A 118.8 . .
C8 C13 H13A 118.8 . .
C17 C14 C16 109.7(3) . .
C17 C14 C15 107.6(3) . .
C16 C14 C15 107.8(3) . .
C17 C14 C12 108.8(2) . .
C16 C14 C12 110.7(2) . .
C15 C14 C12 112.2(2) . .
C14 C15 H15A 109.5 . .
C14 C15 H15B 109.5 . .
H15A C15 H15B 109.5 . .
C14 C15 H15C 109.5 . .
H15A C15 H15C 109.5 . .
H15B C15 H15C 109.5 . .
C14 C16 H16A 109.5 . .
C14 C16 H16B 109.5 . .
H16A C16 H16B 109.5 . .
C14 C16 H16C 109.5 . .
H16A C16 H16C 109.5 . .
H16B C16 H16C 109.5 . .
C14 C17 H17A 109.5 . .
C14 C17 H17B 109.5 . .
H17A C17 H17B 109.5 . .
C14 C17 H17C 109.5 . .
H17A C17 H17C 109.5 . .
H17B C17 H17C 109.5 . .
O1 C18 N2 123.5(3) . .
O1 C18 C19 123.2(2) . .
N2 C18 C19 113.2(2) . .
C18 C19 C20 114.4(2) . .
C18 C19 H19A 108.7 . .
C20 C19 H19A 108.7 . .
C18 C19 H19B 108.7 . .
C20 C19 H19B 108.7 . .
H19A C19 H19B 107.6 . .
C21 C20 C19 112.4(2) . .
C21 C20 H20A 109.1 . .
C19 C20 H20A 109.1 . .
C21 C20 H20B 109.1 . .
C19 C20 H20B 109.1 . .
H20A C20 H20B 107.8 . .
C20 C21 S1 113.79(19) . .
C20 C21 H21A 108.8 . .
S1 C21 H21A 108.8 . .
C20 C21 H21B 108.8 . .
S1 C21 H21B 108.8 . .
H21A C21 H21B 107.7 . .
C23 C22 C1 177.4(3) . .
C22 C23 C24 176.0(3) . .
C29 C24 C25 119.8(3) . .
C29 C24 C23 118.6(2) . .
C25 C24 C23 121.5(3) . .
C26 C25 N3 122.8(2) . .
C26 C25 C24 117.6(3) . .
N3 C25 C24 119.4(2) . .
C27 C26 C25 121.3(2) . .
C27 C26 H26A 119.4 . .
C25 C26 H26A 119.4 . .
C26 C27 C28 122.3(3) . .
C26 C27 H27A 118.9 . .
C28 C27 H27A 118.9 . .
C29 C28 C27 116.3(3) . .
C29 C28 C30 124.1(3) . .
C27 C28 C30 119.5(3) . .
C28 C29 C24 122.7(2) . .
C28 C29 H29A 118.6 . .
C24 C29 H29A 118.6 . .
C28 C30 C32 110.4(3) . .
C28 C30 C33 112.2(3) . .
C32 C30 C33 109.2(3) . .
C28 C30 C31 107.7(3) . .
C32 C30 C31 108.8(3) . .
C33 C30 C31 108.4(3) . .
C30 C31 H31A 109.5 . .
C30 C31 H31B 109.5 . .
H31A C31 H31B 109.5 . .
C30 C31 H31C 109.5 . .
H31A C31 H31C 109.5 . .
H31B C31 H31C 109.5 . .
C30 C32 H32A 109.5 . .
C30 C32 H32B 109.5 . .
H32A C32 H32B 109.5 . .
C30 C32 H32C 109.5 . .
H32A C32 H32C 109.5 . .
H32B C32 H32C 109.5 . .
C30 C33 H33A 109.5 . .
C30 C33 H33B 109.5 . .
H33A C33 H33B 109.5 . .
C30 C33 H33C 109.5 . .
H33A C33 H33C 109.5 . .
H33B C33 H33C 109.5 . .
O2 C34 N3 123.2(3) . .
O2 C34 C35 121.7(3) . .
N3 C34 C35 115.0(3) . .
C34 C35 C36 112.1(2) . .
C34 C35 H35A 109.2 . .
C36 C35 H35A 109.2 . .
C34 C35 H35B 109.2 . .
C36 C35 H35B 109.2 . .
H35A C35 H35B 107.9 . .
C37 C36 C35 114.1(2) . .
C37 C36 H36A 108.7 . .
C35 C36 H36A 108.7 . .
C37 C36 H36B 108.7 . .
C35 C36 H36B 108.7 . .
H36A C36 H36B 107.6 . .
C36 C37 S2 116.0(2) . .
C36 C37 H37A 108.3 . .
S2 C37 H37A 108.3 . .
C36 C37 H37B 108.3 . .
S2 C37 H37B 108.3 . .
H37A C37 H37B 107.4 . .
H1SA O1S H1SB 105(3) . .

loop_
_geom_bond_atom_site_label_1
_geom_bond_atom_site_label_2
_geom_bond_distance
_geom_bond_site_symmetry_2
S1 C21 1.816(3) .
S1 S2 2.0312(11) .
S2 C37 1.825(3) .
O1 C18 1.222(3) .
O2 C34 1.225(3) .
N1 C5 1.344(3) .
N1 C1 1.345(3) .
N2 C18 1.371(3) .
N2 C9 1.404(3) .
N2 H2N 0.935(18) .
N3 C34 1.366(3) .
N3 C25 1.408(4) .
N3 H3N 0.961(18) .
C1 C2 1.392(4) .
C1 C22 1.441(4) .
C2 C3 1.377(4) .
C2 H2B 0.9500 .
C3 C4 1.382(4) .
C3 H3B 0.9500 .
C4 C5 1.403(4) .
C4 H4A 0.9500 .
C5 C6 1.438(4) .
C6 C7 1.192(4) .
C7 C8 1.436(4) .
C8 C13 1.400(4) .
C8 C9 1.410(3) .
C9 C10 1.390(4) .
C10 C11 1.386(4) .
C10 H10A 0.9500 .
C11 C12 1.400(3) .
C11 H11A 0.9500 .
C12 C13 1.384(4) .
C12 C14 1.531(4) .
C13 H13A 0.9500 .
C14 C17 1.518(4) .
C14 C16 1.524(4) .
C14 C15 1.529(4) .
C15 H15A 0.9800 .
C15 H15B 0.9800 .
C15 H15C 0.9800 .
C16 H16A 0.9800 .
C16 H16B 0.9800 .
C16 H16C 0.9800 .
C17 H17A 0.9800 .
C17 H17B 0.9800 .
C17 H17C 0.9800 .
C18 C19 1.506(4) .
C19 C20 1.523(3) .
C19 H19A 0.9900 .
C19 H19B 0.9900 .
C20 C21 1.508(4) .
C20 H20A 0.9900 .
C20 H20B 0.9900 .
C21 H21A 0.9900 .
C21 H21B 0.9900 .
C22 C23 1.194(4) .
C23 C24 1.437(4) .
C24 C29 1.398(4) .
C24 C25 1.413(4) .
C25 C26 1.395(4) .
C26 C27 1.381(4) .
C26 H26A 0.9500 .
C27 C28 1.401(4) .
C27 H27A 0.9500 .
C28 C29 1.390(4) .
C28 C30 1.526(4) .
C29 H29A 0.9500 .
C30 C32 1.529(5) .
C30 C33 1.529(4) .
C30 C31 1.541(5) .
C31 H31A 0.9800 .
C31 H31B 0.9800 .
C31 H31C 0.9800 .
C32 H32A 0.9800 .
C32 H32B 0.9800 .
C32 H32C 0.9800 .
C33 H33A 0.9800 .
C33 H33B 0.9800 .
C33 H33C 0.9800 .
C34 C35 1.517(4) .
C35 C36 1.529(4) .
C35 H35A 0.9900 .
C35 H35B 0.9900 .
C36 C37 1.513(4) .
C36 H36A 0.9900 .
C36 H36B 0.9900 .
C37 H37A 0.9900 .
C37 H37B 0.9900 .
O1S H1SA 0.967(19) .
O1S H1SB 0.974(19) .

loop_
_geom_hbond_atom_site_label_D
_geom_hbond_atom_site_label_H
_geom_hbond_atom_site_label_A
_geom_hbond_distance_DH
_geom_hbond_distance_HA
_geom_hbond_distance_DA
_geom_hbond_angle_DHA
_geom_hbond_site_symmetry_A
N3 H3N O1S 0.961(18) 2.25(2) 3.176(4) 163(3) .
O1S H1SA N1 0.967(19) 1.90(2) 2.834(3) 162(4) .
O1S H1SB O2 0.974(19) 1.88(2) 2.819(3) 161(4) 4_575

loop_
_geom_torsion_atom_site_label_1
_geom_torsion_atom_site_label_2
_geom_torsion_atom_site_label_3
_geom_torsion_atom_site_label_4
_geom_torsion
_geom_torsion_site_symmetry_1
_geom_torsion_site_symmetry_2
_geom_torsion_site_symmetry_3
_geom_torsion_site_symmetry_4
C5 N1 C1 C2 0.0(4) . . . .
C5 N1 C1 C22 178.9(2) . . . .
N1 C1 C2 C3 -1.4(4) . . . .
C22 C1 C2 C3 179.6(3) . . . .
C1 C2 C3 C4 1.6(4) . . . .
C2 C3 C4 C5 -0.4(4) . . . .
C1 N1 C5 C4 1.3(4) . . . .
C1 N1 C5 C6 -178.2(2) . . . .
C3 C4 C5 N1 -1.1(4) . . . .
C3 C4 C5 C6 178.4(3) . . . .
C18 N2 C9 C10 -15.0(4) . . . .
C18 N2 C9 C8 165.5(3) . . . .
C13 C8 C9 C10 4.2(4) . . . .
C7 C8 C9 C10 -176.8(3) . . . .
C13 C8 C9 N2 -176.3(2) . . . .
C7 C8 C9 N2 2.7(4) . . . .
N2 C9 C10 C11 176.3(3) . . . .
C8 C9 C10 C11 -4.3(4) . . . .
C9 C10 C11 C12 1.5(4) . . . .
C10 C11 C12 C13 1.4(4) . . . .
C10 C11 C12 C14 -176.1(3) . . . .
C11 C12 C13 C8 -1.5(4) . . . .
C14 C12 C13 C8 175.9(3) . . . .
C9 C8 C13 C12 -1.3(4) . . . .
C7 C8 C13 C12 179.7(3) . . . .
C13 C12 C14 C17 -108.1(3) . . . .
C11 C12 C14 C17 69.3(3) . . . .
C13 C12 C14 C16 131.3(3) . . . .
C11 C12 C14 C16 -51.4(4) . . . .
C13 C12 C14 C15 10.9(4) . . . .
C11 C12 C14 C15 -171.8(3) . . . .
C9 N2 C18 O1 7.8(5) . . . .
C9 N2 C18 C19 -169.7(3) . . . .
O1 C18 C19 C20 25.6(4) . . . .
N2 C18 C19 C20 -156.9(2) . . . .
C18 C19 C20 C21 64.4(3) . . . .
C19 C20 C21 S1 166.5(2) . . . .
S2 S1 C21 C20 -67.6(2) . . . .
C34 N3 C25 C26 -10.6(4) . . . .
C34 N3 C25 C24 174.7(2) . . . .
C29 C24 C25 C26 -1.6(4) . . . .
C23 C24 C25 C26 -177.9(2) . . . .
C29 C24 C25 N3 173.3(2) . . . .
C23 C24 C25 N3 -2.9(4) . . . .
N3 C25 C26 C27 -173.4(3) . . . .
C24 C25 C26 C27 1.3(4) . . . .
C25 C26 C27 C28 0.3(5) . . . .
C26 C27 C28 C29 -1.7(4) . . . .
C26 C27 C28 C30 174.5(3) . . . .
C27 C28 C29 C24 1.4(4) . . . .
C30 C28 C29 C24 -174.6(3) . . . .
C25 C24 C29 C28 0.3(4) . . . .
C23 C24 C29 C28 176.6(3) . . . .
C29 C28 C30 C32 -126.6(3) . . . .
C27 C28 C30 C32 57.6(4) . . . .
C29 C28 C30 C33 -4.5(5) . . . .
C27 C28 C30 C33 179.6(3) . . . .
C29 C28 C30 C31 114.8(3) . . . .
C27 C28 C30 C31 -61.1(4) . . . .
C25 N3 C34 O2 -13.9(4) . . . .
C25 N3 C34 C35 165.0(2) . . . .
O2 C34 C35 C36 3.0(4) . . . .
N3 C34 C35 C36 -175.9(2) . . . .
C34 C35 C36 C37 72.1(3) . . . .
C35 C36 C37 S2 64.6(3) . . . .
S1 S2 C37 C36 58.7(2) . . . .
